data_9001154
loop_
_publ_author_name
'Aurisicchio, C.'
'Fioravanti, G.'
'Grubessi, O.'
'Zanazzi, P. F.'

_publ_section_title
;
 Reappraisal of the crystal chemistry of beryl
 Sample: 7
;
_journal_name_full 'American Mineralogist'
_journal_page_first 826
_journal_page_last 837
_journal_volume 73
_journal_year 1988
_chemical_compound_source 'Violet Claims, Wah Wah Mountains, Beaver County, Utah, USA'
_chemical_formula_sum
;Al1.721 Be2.94 Cs0.013 Fe0.172 K0.026 Li0.012 Mg0.024 Mn0.05 Na0.053 O18
 Rb0.003 Si6.045 Ti0.038
;
_chemical_name_mineral Beryl
_space_group_IT_number 192
_symmetry_space_group_name_Hall '-P 6 2c'
_symmetry_space_group_name_H-M 'P 6/m c c'
_cell_angle_alpha 90
_cell_angle_beta 90
_cell_angle_gamma 120
_cell_length_a 9.2364
_cell_length_b 9.2364
_cell_length_c 9.1933
_cell_formula_units_Z 2
_cell_volume 679.215
_database_code_amcsd 0001177
_exptl_crystal_density_diffrn 2.688
_cod_original_formula_sum
;Si6.045 Be2.94 Li.012 Al1.721 Fe.172 Mn.05 Mg.024 Ti.038 O18 Na.053 K.026
 Cs.013 Rb.003
;
_cod_database_code 9001154

loop_
_space_group_symop_operation_xyz
x,y,z
-x,-x+y,1/2+z
x,x-y,1/2-z
-x+y,-x,-z
x-y,x,z
-y,-x,1/2+z
y,x,1/2-z
y,-x+y,-z
-y,x-y,z
x-y,-y,1/2+z
-x+y,y,1/2-z
x,y,-z
-x,-y,z
x,x-y,1/2+z
-x,-x+y,1/2-z
x-y,x,-z
-x+y,-x,z
y,x,1/2+z
-y,-x,1/2-z
-y,x-y,-z
y,-x+y,z
-x+y,y,1/2+z
x-y,-y,1/2-z
-x,-y,-z

loop_
_atom_site_aniso_label
_atom_site_aniso_U_11
_atom_site_aniso_U_22
_atom_site_aniso_U_33
_atom_site_aniso_U_12
_atom_site_aniso_U_13
_atom_site_aniso_U_23
Si1 0.00450 0.00410 0.00310 0.00230 0.00000 0.00000
Al2 0.00500 0.00500 0.00360 0.00250 0.00000 0.00000
Fe1 0.00500 0.00500 0.00360 0.00250 0.00000 0.00000
Fe2 0.00500 0.00500 0.00360 0.00250 0.00000 0.00000
Mn 0.00500 0.00500 0.00360 0.00250 0.00000 0.00000
Mg 0.00500 0.00500 0.00360 0.00250 0.00000 0.00000
Ti 0.00500 0.00500 0.00360 0.00250 0.00000 0.00000
O1 0.01130 0.00900 0.01290 0.00740 0.00000 0.00000
O2 0.00910 0.00750 0.00550 0.00460 -0.00240 -0.00050
Na 0.00560 0.00560 0.05670 0.00280 0.00000 0.00000
K 0.00560 0.00560 0.05670 0.00280 0.00000 0.00000
Cs 0.00560 0.00560 0.05670 0.00280 0.00000 0.00000
Rb 0.00560 0.00560 0.05670 0.00280 0.00000 0.00000

loop_
_atom_site_label
_atom_site_fract_x
_atom_site_fract_y
_atom_site_fract_z
_atom_site_occupancy
_atom_site_U_iso_or_equiv
Si1 0.38640 0.11470 0.00000 1.00000 ?
Be 0.50000 0.00000 0.25000 0.98000 0.00600
Li 0.50000 0.00000 0.25000 0.00400 0.00600
Si2 0.50000 0.00000 0.25000 0.01500 0.00600
Al1 0.50000 0.00000 0.25000 0.00100 0.00600
Al2 0.66667 0.33333 0.25000 0.85900 ?
Fe1 0.66667 0.33333 0.25000 0.01500 ?
Fe2 0.66667 0.33333 0.25000 0.07100 ?
Mn 0.66667 0.33333 0.25000 0.02500 ?
Mg 0.66667 0.33333 0.25000 0.01200 ?
Ti 0.66667 0.33333 0.25000 0.01900 ?
O1 0.30950 0.23590 0.00000 1.00000 ?
O2 0.49760 0.14450 0.14510 1.00000 ?
Na 0.00000 0.00000 0.25000 0.05300 ?
K 0.00000 0.00000 0.25000 0.02600 ?
Cs 0.00000 0.00000 0.25000 0.01300 ?
Rb 0.00000 0.00000 0.25000 0.00300 ?

loop_
_cod_related_entry_id
_cod_related_entry_database
_cod_related_entry_code
1 AMCSD 0001177
